data_2224927
loop_
_publ_author_name
'Zhu, Yanping'
'Sun, Yichong'
'Qiu, Mingqiang'

_publ_section_title
;Diethyl
 2-<i>tert</i>-butyl-4,11-dioxo-2,3-dihydro-<i>cis</i>-1<i>H</i>,5<i>H</i>,10<i>H</i>-2,3a,4a,10a,11a-pentaazabenzo[<i>f</i>]indeno[2,1,7-<i>ija</i>]azulene-11b,11c-dicarboxylate
;
_journal_coeditor_code CV2681
_journal_issue 2
_journal_name_full 'Acta Crystallographica Section E'
_journal_page_first o289
_journal_paper_doi 10.1107/S1600536810000097
_journal_volume 66
_journal_year 2010
_chemical_formula_iupac 'C24 H31 N5 O6'
_chemical_formula_moiety 'C24 H31 N5 O6'
_chemical_formula_sum 'C24 H31 N5 O6'
_chemical_formula_weight 485.54
_chemical_name_systematic
;
Diethyl 2-<i>tert</i>-butyl-4,11-dioxo-2,3-dihydro-<i>cis</i>-
1<i>H</i>,5<i>H</i>,10<i>H</i>-2,3a,4a,10a,11a-
pentaazabenzo[<i>f</i>]indeno[2,1,7<i>ija</i>]azulene-11b,11c-dicarboxylate
;
_space_group_IT_number 2
_symmetry_cell_setting triclinic
_symmetry_space_group_name_Hall '-P 1'
_symmetry_space_group_name_H-M 'P -1'
_atom_sites_solution_hydrogens geom
_atom_sites_solution_primary direct
_atom_sites_solution_secondary difmap
_audit_creation_method SHELXL-97
_cell_angle_alpha 100.493(2)
_cell_angle_beta 105.438(2)
_cell_angle_gamma 102.445(2)
_cell_formula_units_Z 2
_cell_length_a 10.7133(14)
_cell_length_b 11.1013(15)
_cell_length_c 11.3352(15)
_cell_measurement_reflns_used 2728
_cell_measurement_temperature 292(2)
_cell_measurement_theta_max 23.27
_cell_measurement_theta_min 2.33
_cell_volume 1227.2(3)
_computing_cell_refinement 'SAINT (Bruker, 1999)'
_computing_data_collection 'SMART (Bruker, 1997)'
_computing_data_reduction 'SAINT (Bruker, 1999)'
_computing_molecular_graphics 'SHELXTL (Sheldrick, 2008)'
_computing_publication_material 'SHELXTL (Sheldrick, 2008)'
_computing_structure_refinement 'SHELXL97 (Sheldrick, 2008)'
_computing_structure_solution 'SHELXS97 (Sheldrick, 2008)'
_diffrn_ambient_temperature 292(2)
_diffrn_measured_fraction_theta_full 0.984
_diffrn_measured_fraction_theta_max 0.984
_diffrn_measurement_device_type 'Bruker SMART 4K CCD area-detector'
_diffrn_measurement_method 'phi and omega scans'
_diffrn_radiation_monochromator graphite
_diffrn_radiation_source 'fine-focus sealed tube'
_diffrn_radiation_type MoK\a
_diffrn_radiation_wavelength 0.71073
_diffrn_reflns_av_R_equivalents 0.0514
_diffrn_reflns_av_sigmaI/netI 0.0535
_diffrn_reflns_limit_h_max 12
_diffrn_reflns_limit_h_min -12
_diffrn_reflns_limit_k_max 13
_diffrn_reflns_limit_k_min -13
_diffrn_reflns_limit_l_max 13
_diffrn_reflns_limit_l_min -13
_diffrn_reflns_number 9853
_diffrn_reflns_theta_full 25.00
_diffrn_reflns_theta_max 25.00
_diffrn_reflns_theta_min 1.93
_exptl_absorpt_coefficient_mu 0.096
_exptl_absorpt_correction_type none
_exptl_crystal_colour colourless
_exptl_crystal_density_diffrn 1.314
_exptl_crystal_density_method 'not measured'
_exptl_crystal_description block
_exptl_crystal_F_000 516
_exptl_crystal_size_max 0.30
_exptl_crystal_size_mid 0.20
_exptl_crystal_size_min 0.20
_refine_diff_density_max 0.456
_refine_diff_density_min -0.271
_refine_ls_extinction_method none
_refine_ls_goodness_of_fit_ref 1.025
_refine_ls_hydrogen_treatment constr
_refine_ls_matrix_type full
_refine_ls_number_parameters 397
_refine_ls_number_reflns 4253
_refine_ls_number_restraints 99
_refine_ls_restrained_S_all 1.131
_refine_ls_R_factor_all 0.0941
_refine_ls_R_factor_gt 0.0622
_refine_ls_shift/su_max 0.000
_refine_ls_shift/su_mean 0.000
_refine_ls_structure_factor_coef Fsqd
_refine_ls_weighting_details 'calc w=1/[\s^2^(Fo^2^)+(0.1160P)^2^] where P=(Fo^2^+2Fc^2^)/3'
_refine_ls_weighting_scheme calc
_refine_ls_wR_factor_gt 0.1728
_refine_ls_wR_factor_ref 0.1949
_reflns_number_gt 2734
_reflns_number_total 4253
_reflns_threshold_expression I>2sigma(I)
_cod_data_source_file cv2681.cif
_cod_data_source_block I
_cod_depositor_comments
;
The following automatic conversions were performed:
'_symmetry_cell_setting' value 'Triclinic' changed to 'triclinic'
according to '/home/saulius/struct/CIF-dictionaries/cif_core.dic'
dictionary named 'cif_core.dic' version 2.4.1 from 2010-06-29.

Automatic conversion script
Id: cif_fix_enum 1527 2010-12-29 10:47:43Z saulius 

The following automatic conversions were performed:

'_symmetry_cell_setting' value 'Triclinic' changed to 'triclinic'
according to /home/saulius/struct/CIF-dictionaries/cif_core.dic
dictionary named 'cif_core.dic' version 2.4.1 from 2010-06-29.

Automatic conversion script
Id: cif_fix_values 1715 2011-07-08 13:25:40Z adriana 
;
_cod_database_code 2224927
_cod_database_fobs_code 2224927

loop_
_symmetry_equiv_pos_as_xyz
'x, y, z'
'-x, -y, -z'

loop_
_atom_site_type_symbol
_atom_site_label
_atom_site_fract_x
_atom_site_fract_y
_atom_site_fract_z
_atom_site_U_iso_or_equiv
_atom_site_adp_type
_atom_site_calc_flag
_atom_site_refinement_flags
_atom_site_occupancy
_atom_site_disorder_assembly
_atom_site_disorder_group
C C1 0.2330(3) -0.0629(3) 0.5732(4) 0.0707(9) Uani d . 1 . .
C C2 0.1387(4) -0.1323(3) 0.4603(5) 0.0946(12) Uani d . 1 . .
H H2 0.1646 -0.1474 0.3881 0.114 Uiso calc R 1 . .
C C3 0.0032(5) -0.1810(4) 0.4517(7) 0.131(2) Uani d . 1 . .
H H3 -0.0605 -0.2276 0.3745 0.157 Uiso calc R 1 . .
C C4 -0.0332(6) -0.1590(6) 0.5575(10) 0.141(3) Uani d . 1 . .
H H4 -0.1225 -0.1915 0.5525 0.169 Uiso calc R 1 . .
C C5 0.0599(6) -0.0892(5) 0.6724(7) 0.1203(18) Uani d . 1 . .
H H5 0.0326 -0.0752 0.7439 0.144 Uiso calc R 1 . .
C C6 0.1936(4) -0.0398(3) 0.6825(4) 0.0825(11) Uani d . 1 . .
C C7 0.2936(5) 0.0298(3) 0.8120(4) 0.0916(12) Uani d . 1 D .
H H7A 0.2447 0.0388 0.8723 0.110 Uiso calc R 1 . .
H H7B 0.3532 -0.0220 0.8374 0.110 Uiso calc R 1 . .
C C8 0.3760(3) -0.0180(2) 0.5746(3) 0.0634(8) Uani d . 1 D .
H H8A 0.4280 -0.0669 0.6193 0.076 Uiso calc R 1 . .
H H8B 0.3772 -0.0372 0.4880 0.076 Uiso calc R 1 . .
C C9 0.4226(3) 0.2080(2) 0.5675(2) 0.0450(6) Uani d . 1 D .
C C10 0.3472(3) 0.2665(3) 0.8592(3) 0.0641(8) Uani d . 1 D .
C C11 0.4844(3) 0.1701(2) 0.7674(2) 0.0576(7) Uani d . 1 D .
C C12 0.5931(4) 0.1179(3) 0.8426(3) 0.0844(11) Uani d D 1 . .
C C13 0.7589(10) 0.0161(11) 0.8247(10) 0.138(4) Uani d PDU 0.58(13) A 1
H H13A 0.7778 -0.0399 0.7594 0.166 Uiso calc PR 0.58 A 1
H H13B 0.7242 -0.0352 0.8757 0.166 Uiso calc PR 0.58 A 1
C C14 0.8840(12) 0.1122(12) 0.9046(13) 0.184(6) Uani d PDU 0.58(13) A 1
H H14A 0.9079 0.1746 0.8599 0.276 Uiso calc PR 0.58 A 1
H H14B 0.9548 0.0719 0.9253 0.276 Uiso calc PR 0.58 A 1
H H14C 0.8712 0.1533 0.9809 0.276 Uiso calc PR 0.58 A 1
C C15 0.5263(3) 0.3179(2) 0.7817(2) 0.0504(7) Uani d . 1 . .
C C16 0.6759(4) 0.3861(3) 0.8485(3) 0.0730(9) Uani d D 1 B .
C C17 0.8800(10) 0.4862(14) 0.8238(14) 0.188(5) Uani d PDU 0.56(12) B 1
H H17A 0.9208 0.4584 0.8974 0.225 Uiso calc PR 0.56 B 1
H H17B 0.9202 0.4634 0.7588 0.225 Uiso calc PR 0.56 B 1
C C18 0.8945(16) 0.6226(16) 0.856(2) 0.190(8) Uani d PDU 0.56 B 1
H H18A 0.8694 0.6505 0.7802 0.286 Uiso calc PR 0.56 B 1
H H18B 0.9865 0.6674 0.9046 0.286 Uiso calc PR 0.56 B 1
H H18C 0.8370 0.6399 0.9055 0.286 Uiso calc PR 0.56 B 1
C C19 0.4409(3) 0.4385(2) 0.6278(2) 0.0519(7) Uani d . 1 . .
H H19A 0.3984 0.4254 0.5377 0.062 Uiso calc R 1 D .
H H19B 0.5196 0.5119 0.6559 0.062 Uiso calc R 1 . .
C C20 0.4129(3) 0.4808(2) 0.8311(2) 0.0569(7) Uani d . 1 . .
H H20A 0.4942 0.5514 0.8604 0.068 Uiso calc R 1 D .
H H20B 0.3532 0.5012 0.8779 0.068 Uiso calc R 1 . .
C C21 0.2878(3) 0.5689(3) 0.6669(3) 0.0642(8) Uani d . 1 . .
C C22 0.1716(4) 0.5641(4) 0.7200(4) 0.0937(11) Uani d . 1 D .
H H22A 0.1086 0.4808 0.6865 0.141 Uiso calc R 1 . .
H H22B 0.1272 0.6267 0.6965 0.141 Uiso calc R 1 . .
H H22C 0.2053 0.5818 0.8106 0.141 Uiso calc R 1 . .
C C23 0.3910(4) 0.7005(3) 0.7234(4) 0.0996(12) Uani d . 1 D .
H H23A 0.4286 0.7134 0.8132 0.149 Uiso calc R 1 . .
H H23B 0.3472 0.7654 0.7068 0.149 Uiso calc R 1 . .
H H23C 0.4616 0.7051 0.6857 0.149 Uiso calc R 1 . .
C C24 0.2300(4) 0.5452(4) 0.5232(3) 0.0966(12) Uani d . 1 D .
H H24A 0.3019 0.5505 0.4871 0.145 Uiso calc R 1 . .
H H24B 0.1848 0.6085 0.5040 0.145 Uiso calc R 1 . .
H H24C 0.1671 0.4620 0.4885 0.145 Uiso calc R 1 . .
C C13' 0.8049(12) 0.0858(17) 0.867(2) 0.169(8) Uani d PDU 0.42(13) C 2
H H13C 0.8264 0.1281 0.9558 0.203 Uiso calc PR 0.42 C 2
H H13D 0.8837 0.1142 0.8419 0.203 Uiso calc PR 0.42 C 2
C C14' 0.7753(15) -0.0522(15) 0.8527(12) 0.165(6) Uani d PDU 0.42(13) C 2
H H14D 0.7121 -0.0780 0.8957 0.248 Uiso calc PR 0.42 C 2
H H14E 0.8571 -0.0735 0.8885 0.248 Uiso calc PR 0.42 C 2
H H14F 0.7374 -0.0957 0.7645 0.248 Uiso calc PR 0.42 C 2
C C17' 0.8558(11) 0.5710(11) 0.8799(13) 0.095(3) Uani d PDU 0.44(12) B 2
H H17C 0.9176 0.5259 0.8575 0.113 Uiso calc PR 0.44 B 2
H H17D 0.8793 0.5963 0.9713 0.113 Uiso calc PR 0.44 B 2
C C18' 0.8578(12) 0.6842(12) 0.8253(13) 0.127(5) Uani d PDU 0.44(12) B 2
H H18D 0.8380 0.6571 0.7353 0.190 Uiso calc PR 0.44 B 2
H H18E 0.9454 0.7444 0.8619 0.190 Uiso calc PR 0.44 B 2
H H18F 0.7913 0.7236 0.8435 0.190 Uiso calc PR 0.44 B 2
N N1 0.4438(2) 0.11805(18) 0.63279(19) 0.0510(6) Uani d . 1 . .
N N2 0.3746(3) 0.1548(2) 0.8183(2) 0.0725(8) Uani d . 1 . .
N N3 0.4818(2) 0.32668(18) 0.65159(18) 0.0479(5) Uani d . 1 D .
N N4 0.4467(2) 0.3659(2) 0.85387(19) 0.0550(6) Uani d . 1 D .
N N5 0.3465(2) 0.46257(18) 0.69526(18) 0.0503(6) Uani d . 1 D .
O O1 0.36756(19) 0.18819(16) 0.45526(17) 0.0599(5) Uani d . 1 . .
O O2 0.2539(3) 0.2773(2) 0.8978(2) 0.0899(8) Uani d . 1 . .
O O3 0.5872(17) 0.0875(14) 0.9359(8) 0.135(5) Uani d PDU 0.58(13) D 1
O O4 0.6596(7) 0.0723(8) 0.7670(7) 0.098(3) Uani d PDU 0.58(13) A 1
O O5 0.7302(5) 0.3777(6) 0.9524(3) 0.0774(14) Uani d PD 0.56(12) B 1
O O6 0.7316(6) 0.4306(9) 0.7765(6) 0.136(3) Uani d PDU 0.56 B 1
O O3' 0.624(2) 0.1280(19) 0.9535(9) 0.124(6) Uani d PDU 0.42(13) D 2
O O4' 0.6965(9) 0.1227(10) 0.7948(10) 0.086(3) Uani d PDU 0.42(13) C 2
O O5' 0.7607(13) 0.3412(14) 0.893(2) 0.259(8) Uani d PDU 0.44(12) B 2
O O6' 0.7172(6) 0.4933(5) 0.8223(8) 0.091(3) Uani d PD 0.44(12) B 2

loop_
_atom_site_aniso_label
_atom_site_aniso_U_11
_atom_site_aniso_U_22
_atom_site_aniso_U_33
_atom_site_aniso_U_12
_atom_site_aniso_U_13
_atom_site_aniso_U_23
C1 0.068(2) 0.0460(16) 0.113(3) 0.0248(15) 0.034(2) 0.0346(17)
C2 0.074(3) 0.0547(19) 0.145(4) 0.0146(18) 0.015(3) 0.033(2)
C3 0.086(4) 0.074(3) 0.220(7) 0.019(2) 0.015(4) 0.060(4)
C4 0.075(3) 0.089(3) 0.287(9) 0.031(3) 0.067(5) 0.092(5)
C5 0.102(4) 0.084(3) 0.235(6) 0.047(3) 0.100(4) 0.089(4)
C6 0.081(2) 0.0564(18) 0.151(4) 0.0345(18) 0.068(3) 0.059(2)
C7 0.130(3) 0.073(2) 0.116(3) 0.041(2) 0.082(3) 0.051(2)
C8 0.069(2) 0.0480(15) 0.082(2) 0.0226(14) 0.0330(16) 0.0182(14)
C9 0.0465(15) 0.0489(14) 0.0454(15) 0.0169(11) 0.0220(12) 0.0110(12)
C10 0.094(2) 0.0698(18) 0.0530(17) 0.0396(17) 0.0424(17) 0.0273(14)
C11 0.076(2) 0.0577(15) 0.0579(18) 0.0337(14) 0.0313(15) 0.0261(13)
C12 0.119(3) 0.083(2) 0.068(2) 0.054(2) 0.026(2) 0.035(2)
C13 0.142(7) 0.122(7) 0.149(7) 0.104(6) 0.001(5) 0.015(6)
C14 0.126(9) 0.213(12) 0.166(10) 0.093(9) -0.029(8) -0.008(8)
C15 0.0614(18) 0.0584(15) 0.0383(14) 0.0277(13) 0.0170(13) 0.0143(12)
C16 0.070(2) 0.082(2) 0.071(2) 0.0379(19) 0.0151(19) 0.0211(18)
C17 0.133(8) 0.218(10) 0.195(9) 0.029(7) 0.039(7) 0.052(8)
C18 0.122(13) 0.208(17) 0.178(15) 0.043(12) -0.013(10) -0.010(12)
C19 0.0669(18) 0.0457(13) 0.0460(15) 0.0161(12) 0.0200(13) 0.0153(11)
C20 0.0750(19) 0.0546(15) 0.0469(16) 0.0286(14) 0.0211(14) 0.0119(12)
C21 0.077(2) 0.0558(16) 0.0696(19) 0.0343(15) 0.0210(16) 0.0244(14)
C22 0.097(3) 0.101(3) 0.112(3) 0.060(2) 0.044(2) 0.040(2)
C23 0.121(3) 0.0509(18) 0.133(3) 0.0342(19) 0.037(3) 0.0299(19)
C24 0.128(3) 0.106(3) 0.073(2) 0.072(3) 0.018(2) 0.038(2)
C13' 0.144(12) 0.169(12) 0.190(13) 0.068(9) 0.028(9) 0.047(9)
C14' 0.185(12) 0.174(12) 0.103(8) 0.125(11) -0.024(8) -0.029(8)
C17' 0.053(6) 0.077(6) 0.121(7) -0.002(4) 0.016(5) -0.013(5)
C18' 0.093(8) 0.138(9) 0.100(7) -0.040(7) -0.001(7) 0.043(7)
N1 0.0648(14) 0.0454(11) 0.0523(13) 0.0213(10) 0.0270(11) 0.0156(10)
N2 0.108(2) 0.0633(14) 0.0836(17) 0.0394(14) 0.0650(16) 0.0379(13)
N3 0.0620(14) 0.0450(12) 0.0406(12) 0.0193(10) 0.0175(10) 0.0132(10)
N4 0.0752(16) 0.0602(13) 0.0400(12) 0.0315(12) 0.0226(11) 0.0169(10)
N5 0.0635(14) 0.0456(11) 0.0454(12) 0.0202(10) 0.0181(11) 0.0133(9)
O1 0.0706(13) 0.0613(11) 0.0430(11) 0.0178(9) 0.0145(10) 0.0078(9)
O2 0.122(2) 0.0931(16) 0.1017(17) 0.0523(14) 0.0815(16) 0.0441(13)
O3 0.172(10) 0.171(9) 0.107(7) 0.076(7) 0.047(6) 0.111(7)
O4 0.086(4) 0.109(5) 0.080(4) 0.054(4) -0.009(3) -0.002(3)
O5 0.072(3) 0.115(4) 0.0313(19) 0.032(3) -0.0084(19) 0.015(2)
O6 0.070(4) 0.231(7) 0.089(4) -0.007(5) 0.016(3) 0.069(5)
O3' 0.141(11) 0.172(12) 0.069(6) 0.092(10) 0.012(5) 0.028(5)
O4' 0.075(5) 0.108(7) 0.082(6) 0.057(5) 0.013(5) 0.018(5)
O5' 0.153(10) 0.165(11) 0.417(19) 0.032(8) -0.001(11) 0.124(13)
O6' 0.054(4) 0.059(3) 0.137(7) 0.008(3) 0.012(4) 0.008(3)

loop_
_atom_type_symbol
_atom_type_description
_atom_type_scat_dispersion_real
_atom_type_scat_dispersion_imag
_atom_type_scat_source
C C 0.0033 0.0016 'International Tables Vol C Tables 4.2.6.8 and 6.1.1.4'
H H 0.0000 0.0000 'International Tables Vol C Tables 4.2.6.8 and 6.1.1.4'
N N 0.0061 0.0033 'International Tables Vol C Tables 4.2.6.8 and 6.1.1.4'
O O 0.0106 0.0060 'International Tables Vol C Tables 4.2.6.8 and 6.1.1.4'

loop_
_geom_angle_atom_site_label_1
_geom_angle_atom_site_label_2
_geom_angle_atom_site_label_3
_geom_angle_site_symmetry_1
_geom_angle_site_symmetry_3
_geom_angle
_geom_angle_publ_flag
C2 C1 C6 . . 119.5(3) ?
C2 C1 C8 . . 117.4(3) ?
C6 C1 C8 . . 123.1(3) ?
C1 C2 C3 . . 120.9(5) ?
C1 C2 H2 . . 119.5 ?
C3 C2 H2 . . 119.5 ?
C4 C3 C2 . . 119.0(6) ?
C4 C3 H3 . . 120.5 ?
C2 C3 H3 . . 120.5 ?
C3 C4 C5 . . 121.2(5) ?
C3 C4 H4 . . 119.4 ?
C5 C4 H4 . . 119.4 ?
C4 C5 C6 . . 120.6(5) ?
C4 C5 H5 . . 119.7 ?
C6 C5 H5 . . 119.7 ?
C5 C6 C1 . . 118.8(5) ?
C5 C6 C7 . . 118.7(4) ?
C1 C6 C7 . . 122.4(3) ?
N2 C7 C6 . . 114.3(3) ?
N2 C7 H7A . . 108.7 ?
C6 C7 H7A . . 108.7 ?
N2 C7 H7B . . 108.7 ?
C6 C7 H7B . . 108.7 ?
H7A C7 H7B . . 107.6 ?
N1 C8 C1 . . 116.0(2) ?
N1 C8 H8A . . 108.3 ?
C1 C8 H8A . . 108.3 ?
N1 C8 H8B . . 108.3 ?
C1 C8 H8B . . 108.3 ?
H8A C8 H8B . . 107.4 ?
O1 C9 N1 . . 126.4(2) ?
O1 C9 N3 . . 125.6(2) ?
N1 C9 N3 . . 107.9(2) ?
O2 C10 N2 . . 125.9(3) ?
O2 C10 N4 . . 125.6(3) ?
N2 C10 N4 . . 108.5(2) ?
N2 C11 N1 . . 113.7(2) ?
N2 C11 C12 . . 108.8(2) ?
N1 C11 C12 . . 113.5(2) ?
N2 C11 C15 . . 102.01(19) ?
N1 C11 C15 . . 102.94(17) ?
C12 C11 C15 . . 115.4(3) ?
O3 C12 O3' . . 24.2(17) ?
O3 C12 O4 . . 124.6(9) ?
O3' C12 O4 . . 124.5(10) ?
O3 C12 O4' . . 126.2(9) ?
O3' C12 O4' . . 114.3(12) ?
O4 C12 O4' . . 25.0(6) ?
O3 C12 C11 . . 121.6(8) ?
O3' C12 C11 . . 125.3(10) ?
O4 C12 C11 . . 109.8(4) ?
O4' C12 C11 . . 111.9(5) ?
O4 C13 C14 . . 111.9(9) ?
O4 C13 H13A . . 109.2 ?
C14 C13 H13A . . 109.2 ?
O4 C13 H13B . . 109.2 ?
C14 C13 H13B . . 109.2 ?
H13A C13 H13B . . 107.9 ?
N4 C15 N3 . . 111.76(19) ?
N4 C15 C16 . . 109.9(2) ?
N3 C15 C16 . . 112.5(2) ?
N4 C15 C11 . . 104.0(2) ?
N3 C15 C11 . . 102.7(2) ?
C16 C15 C11 . . 115.6(2) ?
O5' C16 O5 . . 44.5(12) ?
O5' C16 O6 . . 95.8(12) ?
O5 C16 O6 . . 126.7(5) ?
O5' C16 O6' . . 115.4(9) ?
O5 C16 O6' . . 116.8(5) ?
O6 C16 O6' . . 39.5(5) ?
O5' C16 C15 . . 127.3(8) ?
O5 C16 C15 . . 120.3(4) ?
O6 C16 C15 . . 112.1(4) ?
O6' C16 C15 . . 114.4(4) ?
C18 C17 O6 . . 102.7(10) ?
C18 C17 H17A . . 111.2 ?
O6 C17 H17A . . 111.2 ?
C18 C17 H17B . . 111.2 ?
O6 C17 H17B . . 111.2 ?
H17A C17 H17B . . 109.1 ?
N3 C19 N5 . . 109.90(18) ?
N3 C19 H19A . . 109.7 ?
N5 C19 H19A . . 109.7 ?
N3 C19 H19B . . 109.7 ?
N5 C19 H19B . . 109.7 ?
H19A C19 H19B . . 108.2 ?
N4 C20 N5 . . 110.0(2) ?
N4 C20 H20A . . 109.7 ?
N5 C20 H20A . . 109.7 ?
N4 C20 H20B . . 109.7 ?
N5 C20 H20B . . 109.7 ?
H20A C20 H20B . . 108.2 ?
N5 C21 C22 . . 107.9(2) ?
N5 C21 C24 . . 108.7(2) ?
C22 C21 C24 . . 107.6(3) ?
N5 C21 C23 . . 112.8(2) ?
C22 C21 C23 . . 109.6(3) ?
C24 C21 C23 . . 110.1(3) ?
C21 C22 H22A . . 109.5 ?
C21 C22 H22B . . 109.5 ?
H22A C22 H22B . . 109.5 ?
C21 C22 H22C . . 109.5 ?
H22A C22 H22C . . 109.5 ?
H22B C22 H22C . . 109.5 ?
C21 C23 H23A . . 109.5 ?
C21 C23 H23B . . 109.5 ?
H23A C23 H23B . . 109.5 ?
C21 C23 H23C . . 109.5 ?
H23A C23 H23C . . 109.5 ?
H23B C23 H23C . . 109.5 ?
C21 C24 H24A . . 109.5 ?
C21 C24 H24B . . 109.5 ?
H24A C24 H24B . . 109.5 ?
C21 C24 H24C . . 109.5 ?
H24A C24 H24C . . 109.5 ?
H24B C24 H24C . . 109.5 ?
O4' C13' C14' . . 113.2(14) ?
O4' C13' H13C . . 108.9 ?
C14' C13' H13C . . 108.9 ?
O4' C13' H13D . . 108.9 ?
C14' C13' H13D . . 108.9 ?
H13C C13' H13D . . 107.8 ?
C13' C14' H14D . . 109.5 ?
C13' C14' H14E . . 109.5 ?
H14D C14' H14E . . 109.5 ?
C13' C14' H14F . . 109.5 ?
H14D C14' H14F . . 109.5 ?
H14E C14' H14F . . 109.5 ?
O6' C17' C18' . . 103.2(9) ?
O6' C17' H17C . . 111.1 ?
C18' C17' H17C . . 111.1 ?
O6' C17' H17D . . 111.1 ?
C18' C17' H17D . . 111.1 ?
H17C C17' H17D . . 109.1 ?
C17' C18' H18D . . 109.5 ?
C17' C18' H18E . . 109.5 ?
H18D C18' H18E . . 109.5 ?
C17' C18' H18F . . 109.5 ?
H18D C18' H18F . . 109.5 ?
H18E C18' H18F . . 109.5 ?
C9 N1 C11 . . 111.99(19) ?
C9 N1 C8 . . 121.2(2) ?
C11 N1 C8 . . 121.5(2) ?
C10 N2 C11 . . 113.5(2) ?
C10 N2 C7 . . 124.6(3) ?
C11 N2 C7 . . 121.6(2) ?
C9 N3 C19 . . 122.0(2) ?
C9 N3 C15 . . 111.98(19) ?
C19 N3 C15 . . 118.26(19) ?
C10 N4 C15 . . 110.4(2) ?
C10 N4 C20 . . 118.8(2) ?
C15 N4 C20 . . 115.72(19) ?
C19 N5 C20 . . 108.5(2) ?
C19 N5 C21 . . 114.05(19) ?
C20 N5 C21 . . 112.94(19) ?
C12 O4 C13 . . 115.0(7) ?
C16 O6 C17 . . 118.2(7) ?
C12 O4' C13' . . 114.1(9) ?
C16 O6' C17' . . 121.3(7) ?

loop_
_geom_bond_atom_site_label_1
_geom_bond_atom_site_label_2
_geom_bond_site_symmetry_2
_geom_bond_distance
_geom_bond_publ_flag
C1 C2 . 1.367(5) ?
C1 C6 . 1.410(5) ?
C1 C8 . 1.500(4) ?
C2 C3 . 1.406(7) ?
C2 H2 . 0.9300 ?
C3 C4 . 1.354(8) ?
C3 H3 . 0.9300 ?
C4 C5 . 1.378(8) ?
C4 H4 . 0.9300 ?
C5 C6 . 1.385(6) ?
C5 H5 . 0.9300 ?
C6 C7 . 1.514(5) ?
C7 N2 . 1.448(4) ?
C7 H7A . 0.9700 ?
C7 H7B . 0.9700 ?
C8 N1 . 1.468(3) ?
C8 H8A . 0.9700 ?
C8 H8B . 0.9700 ?
C9 O1 . 1.207(3) ?
C9 N1 . 1.369(3) ?
C9 N3 . 1.381(3) ?
C10 O2 . 1.212(3) ?
C10 N2 . 1.363(4) ?
C10 N4 . 1.382(4) ?
C11 N2 . 1.434(3) ?
C11 N1 . 1.439(3) ?
C11 C12 . 1.536(4) ?
C11 C15 . 1.571(4) ?
C12 O3 . 1.180(7) ?
C12 O3' . 1.189(9) ?
C12 O4 . 1.350(6) ?
C12 O4' . 1.352(7) ?
C13 O4 . 1.418(7) ?
C13 C14 . 1.463(12) ?
C13 H13A . 0.9700 ?
C13 H13B . 0.9700 ?
C14 H14A . 0.9600 ?
C14 H14B . 0.9600 ?
C14 H14C . 0.9600 ?
C15 N4 . 1.445(3) ?
C15 N3 . 1.452(3) ?
C15 C16 . 1.529(4) ?
C16 O5' . 1.170(9) ?
C16 O5 . 1.197(4) ?
C16 O6 . 1.243(6) ?
C16 O6' . 1.293(6) ?
C17 C18 . 1.455(17) ?
C17 O6 . 1.483(10) ?
C17 H17A . 0.9700 ?
C17 H17B . 0.9700 ?
C18 H18A . 0.9600 ?
C18 H18B . 0.9600 ?
C18 H18C . 0.9600 ?
C19 N3 . 1.449(3) ?
C19 N5 . 1.460(3) ?
C19 H19A . 0.9700 ?
C19 H19B . 0.9700 ?
C20 N4 . 1.447(3) ?
C20 N5 . 1.469(3) ?
C20 H20A . 0.9700 ?
C20 H20B . 0.9700 ?
C21 N5 . 1.498(3) ?
C21 C22 . 1.516(4) ?
C21 C24 . 1.530(4) ?
C21 C23 . 1.534(5) ?
C22 H22A . 0.9600 ?
C22 H22B . 0.9600 ?
C22 H22C . 0.9600 ?
C23 H23A . 0.9600 ?
C23 H23B . 0.9600 ?
C23 H23C . 0.9600 ?
C24 H24A . 0.9600 ?
C24 H24B . 0.9600 ?
C24 H24C . 0.9600 ?
C13' O4' . 1.418(8) ?
C13' C14' . 1.465(14) ?
C13' H13C . 0.9700 ?
C13' H13D . 0.9700 ?
C14' H14D . 0.9600 ?
C14' H14E . 0.9600 ?
C14' H14F . 0.9600 ?
C17' O6' . 1.450(10) ?
C17' C18' . 1.497(17) ?
C17' H17C . 0.9700 ?
C17' H17D . 0.9700 ?
C18' H18D . 0.9600 ?
C18' H18E . 0.9600 ?
C18' H18F . 0.9600 ?

loop_
_geom_hbond_atom_site_label_D
_geom_hbond_atom_site_label_H
_geom_hbond_atom_site_label_A
_geom_hbond_site_symmetry_A
_geom_hbond_distance_DH
_geom_hbond_distance_HA
_geom_hbond_distance_DA
_geom_hbond_angle_DHA
C22 H22C O5 2_667 0.96 2.52 3.474(5) 174.3
C13 H13A O1 2_656 0.97 2.54 3.288(11) 133.5

loop_
_geom_torsion_atom_site_label_1
_geom_torsion_atom_site_label_2
_geom_torsion_atom_site_label_3
_geom_torsion_atom_site_label_4
_geom_torsion_site_symmetry_1
_geom_torsion_site_symmetry_2
_geom_torsion_site_symmetry_3
_geom_torsion_site_symmetry_4
_geom_torsion
_geom_torsion_publ_flag
C6 C1 C2 C3 . . . . -0.1(4) ?
C8 C1 C2 C3 . . . . 178.2(3) ?
C1 C2 C3 C4 . . . . -0.4(6) ?
C2 C3 C4 C5 . . . . 0.5(7) ?
C3 C4 C5 C6 . . . . 0.0(6) ?
C4 C5 C6 C1 . . . . -0.5(5) ?
C4 C5 C6 C7 . . . . -176.6(3) ?
C2 C1 C6 C5 . . . . 0.5(4) ?
C8 C1 C6 C5 . . . . -177.6(3) ?
C2 C1 C6 C7 . . . . 176.5(3) ?
C8 C1 C6 C7 . . . . -1.7(4) ?
C5 C6 C7 N2 . . . . -128.4(3) ?
C1 C6 C7 N2 . . . . 55.6(4) ?
C2 C1 C8 N1 . . . . 129.5(3) ?
C6 C1 C8 N1 . . . . -52.3(3) ?
N2 C11 C12 O3 . . . . -8.9(10) ?
N1 C11 C12 O3 . . . . -136.5(9) ?
C15 C11 C12 O3 . . . . 105.0(10) ?
N2 C11 C12 O3' . . . . -37.6(14) ?
N1 C11 C12 O3' . . . . -165.2(14) ?
C15 C11 C12 O3' . . . . 76.3(14) ?
N2 C11 C12 O4 . . . . 149.7(5) ?
N1 C11 C12 O4 . . . . 22.0(5) ?
C15 C11 C12 O4 . . . . -96.4(5) ?
N2 C11 C12 O4' . . . . 176.4(6) ?
N1 C11 C12 O4' . . . . 48.7(6) ?
C15 C11 C12 O4' . . . . -69.7(6) ?
N2 C11 C15 N4 . . . . 7.6(3) ?
N1 C11 C15 N4 . . . . 125.7(2) ?
C12 C11 C15 N4 . . . . -110.1(3) ?
N2 C11 C15 N3 . . . . -109.0(2) ?
N1 C11 C15 N3 . . . . 9.1(2) ?
C12 C11 C15 N3 . . . . 133.2(2) ?
N2 C11 C15 C16 . . . . 128.1(2) ?
N1 C11 C15 C16 . . . . -113.8(2) ?
C12 C11 C15 C16 . . . . 10.4(3) ?
N4 C15 C16 O5' . . . . 115.1(16) ?
N3 C15 C16 O5' . . . . -119.8(16) ?
C11 C15 C16 O5' . . . . -2.3(16) ?
N4 C15 C16 O5 . . . . 61.5(4) ?
N3 C15 C16 O5 . . . . -173.3(4) ?
C11 C15 C16 O5 . . . . -55.8(5) ?
N4 C15 C16 O6 . . . . -128.4(6) ?
N3 C15 C16 O6 . . . . -3.2(6) ?
C11 C15 C16 O6 . . . . 114.3(6) ?
N4 C15 C16 O6' . . . . -85.3(5) ?
N3 C15 C16 O6' . . . . 39.9(5) ?
C11 C15 C16 O6' . . . . 157.4(5) ?
O1 C9 N1 C11 . . . . -167.1(2) ?
N3 C9 N1 C11 . . . . 16.2(3) ?
O1 C9 N1 C8 . . . . -12.6(4) ?
N3 C9 N1 C8 . . . . 170.6(2) ?
N2 C11 N1 C9 . . . . 93.9(2) ?
C12 C11 N1 C9 . . . . -141.1(3) ?
C15 C11 N1 C9 . . . . -15.6(3) ?
N2 C11 N1 C8 . . . . -60.5(3) ?
C12 C11 N1 C8 . . . . 64.5(3) ?
C15 C11 N1 C8 . . . . -170.0(2) ?
C1 C8 N1 C9 . . . . -80.3(3) ?
C1 C8 N1 C11 . . . . 71.8(3) ?
O2 C10 N2 C11 . . . . 174.7(3) ?
N4 C10 N2 C11 . . . . -7.6(3) ?
O2 C10 N2 C7 . . . . 1.4(5) ?
N4 C10 N2 C7 . . . . 179.1(3) ?
N1 C11 N2 C10 . . . . -110.4(3) ?
C12 C11 N2 C10 . . . . 122.1(3) ?
C15 C11 N2 C10 . . . . -0.3(3) ?
N1 C11 N2 C7 . . . . 63.1(3) ?
C12 C11 N2 C7 . . . . -64.4(4) ?
C15 C11 N2 C7 . . . . 173.2(3) ?
C6 C7 N2 C10 . . . . 97.0(4) ?
C6 C7 N2 C11 . . . . -75.7(4) ?
O1 C9 N3 C19 . . . . 25.1(4) ?
N1 C9 N3 C19 . . . . -158.1(2) ?
O1 C9 N3 C15 . . . . 173.8(2) ?
N1 C9 N3 C15 . . . . -9.4(3) ?
N5 C19 N3 C9 . . . . 98.0(2) ?
N5 C19 N3 C15 . . . . -48.9(3) ?
N4 C15 N3 C9 . . . . -111.2(2) ?
C16 C15 N3 C9 . . . . 124.6(2) ?
C11 C15 N3 C9 . . . . -0.3(3) ?
N4 C15 N3 C19 . . . . 38.8(3) ?
C16 C15 N3 C19 . . . . -85.3(3) ?
C11 C15 N3 C19 . . . . 149.8(2) ?
O2 C10 N4 C15 . . . . -169.4(3) ?
N2 C10 N4 C15 . . . . 12.9(3) ?
O2 C10 N4 C20 . . . . -32.3(4) ?
N2 C10 N4 C20 . . . . 150.0(2) ?
N3 C15 N4 C10 . . . . 97.5(2) ?
C16 C15 N4 C10 . . . . -136.9(2) ?
C11 C15 N4 C10 . . . . -12.6(3) ?
N3 C15 N4 C20 . . . . -41.0(3) ?
C16 C15 N4 C20 . . . . 84.6(3) ?
C11 C15 N4 C20 . . . . -151.1(2) ?
N5 C20 N4 C10 . . . . -80.5(3) ?
N5 C20 N4 C15 . . . . 54.3(3) ?
N3 C19 N5 C20 . . . . 58.7(3) ?
N3 C19 N5 C21 . . . . -174.4(2) ?
N4 C20 N5 C19 . . . . -62.2(3) ?
N4 C20 N5 C21 . . . . 170.3(2) ?
C22 C21 N5 C19 . . . . 168.0(3) ?
C24 C21 N5 C19 . . . . 51.7(3) ?
C23 C21 N5 C19 . . . . -70.7(3) ?
C22 C21 N5 C20 . . . . -67.4(3) ?
C24 C21 N5 C20 . . . . 176.2(2) ?
C23 C21 N5 C20 . . . . 53.8(3) ?
O3 C12 O4 C13 . . . . -19.6(14) ?
O3' C12 O4 C13 . . . . 9.9(17) ?
O4' C12 O4 C13 . . . . 83.1(19) ?
C11 C12 O4 C13 . . . . -177.3(7) ?
C14 C13 O4 C12 . . . . -79.4(12) ?
O5' C16 O6 C17 . . . . -38.6(14) ?
O5 C16 O6 C17 . . . . -3.6(13) ?
O6' C16 O6 C17 . . . . 85.1(10) ?
C15 C16 O6 C17 . . . . -173.0(8) ?
C18 C17 O6 C16 . . . . -101.4(14) ?
O3 C12 O4' C13' . . . . 0.4(17) ?
O3' C12 O4' C13' . . . . 24.9(17) ?
O4 C12 O4' C13' . . . . -95(2) ?
C11 C12 O4' C13' . . . . 174.9(10) ?
C14' C13' O4' C12 . . . . 74.8(19) ?
O5' C16 O6' C17' . . . . -19.1(18) ?
O5 C16 O6' C17' . . . . 30.7(11) ?
O6 C16 O6' C17' . . . . -85.5(10) ?
C15 C16 O6' C17' . . . . 178.8(8) ?
C18' C17' O6' C16 . . . . -179.2(9) ?
